data_1563281
loop_
_publ_author_name
'Lv, Yao-Kang'
'Feng, Yun-Long'
'Liu, Ji-Wei'
'Jiang, Zhan-Guo'

_publ_section_title
;
 Two new frameworks of potassium saccharate obtained from acidic and
 alkaline solution
;
_journal_issue 5
_journal_name_full 'Journal of Solid State Chemistry'
_journal_page_first 1339
_journal_page_last 1345
_journal_paper_doi 10.1016/j.jssc.2011.03.042
_journal_volume 184
_journal_year 2011
_chemical_absolute_configuration rm
_chemical_formula_moiety 'C6 H8 K2 O8'
_chemical_formula_sum 'C6 H8 K2 O8'
_chemical_formula_weight 286.32
_space_group_IT_number 19
_space_group_name_Hall 'P 2ac 2ab'
_space_group_name_H-M_alt 'P 21 21 21'
_symmetry_cell_setting orthorhombic
_symmetry_space_group_name_Hall 'P 2ac 2ab'
_symmetry_space_group_name_H-M 'P 21 21 21'
_atom_sites_solution_hydrogens geom
_atom_sites_solution_primary direct
_atom_sites_solution_secondary difmap
_audit_creation_method SHELXL-97
_cell_angle_alpha 90.00
_cell_angle_beta 90.00
_cell_angle_gamma 90.00
_cell_formula_units_Z 4
_cell_length_a 7.06520(10)
_cell_length_b 8.26060(10)
_cell_length_c 16.2660(3)
_cell_measurement_reflns_used 9820
_cell_measurement_temperature 296(2)
_cell_measurement_theta_max 27.47
_cell_measurement_theta_min 2.50
_cell_volume 949.33(2)
_computing_cell_refinement 'SAINT (Bruker, 2006)'
_computing_data_collection 'APEXII (Bruker, 2006)'
_computing_data_reduction SAINT
_computing_molecular_graphics 'SHELXTL (Bruker, 2002)'
_computing_publication_material SHELXTL
_computing_structure_refinement 'SHELXL97 (Sheldrick, 1997)'
_computing_structure_solution 'SHELXS97 (Sheldrick, 1997)'
_diffrn_ambient_temperature 296(2)
_diffrn_measured_fraction_theta_full 1.000
_diffrn_measured_fraction_theta_max 1.000
_diffrn_measurement_device_type 'Bruker P4'
_diffrn_measurement_method '\w scans'
_diffrn_radiation_monochromator graphite
_diffrn_radiation_source 'fine-focus sealed tube'
_diffrn_radiation_type MoK\a
_diffrn_radiation_wavelength 0.71073
_diffrn_reflns_av_R_equivalents 0.0211
_diffrn_reflns_av_sigmaI/netI 0.0131
_diffrn_reflns_limit_h_max 9
_diffrn_reflns_limit_h_min -9
_diffrn_reflns_limit_k_max 10
_diffrn_reflns_limit_k_min -10
_diffrn_reflns_limit_l_max 21
_diffrn_reflns_limit_l_min -21
_diffrn_reflns_number 14638
_diffrn_reflns_theta_full 27.47
_diffrn_reflns_theta_max 27.47
_diffrn_reflns_theta_min 2.50
_diffrn_standards_decay_% none
_diffrn_standards_interval_count none
_diffrn_standards_interval_time none
_diffrn_standards_number none
_exptl_absorpt_coefficient_mu 1.026
_exptl_absorpt_correction_T_max .93
_exptl_absorpt_correction_T_min .87
_exptl_absorpt_correction_type empirical
_exptl_absorpt_process_details 'SADABS (Sheldrick, 1996)'
_exptl_crystal_colour colorless
_exptl_crystal_density_diffrn 2.003
_exptl_crystal_density_method 'not measured'
_exptl_crystal_description block
_exptl_crystal_F_000 584
_exptl_crystal_size_max .30
_exptl_crystal_size_mid .21
_exptl_crystal_size_min .15
_refine_diff_density_max 0.282
_refine_diff_density_min -0.203
_refine_diff_density_rms 0.041
_refine_ls_abs_structure_details 'Flack H D (1983), Acta Cryst. A39, 876-881'
_refine_ls_abs_structure_Flack 0.01(3)
_refine_ls_extinction_method none
_refine_ls_goodness_of_fit_ref 1.000
_refine_ls_hydrogen_treatment mixed
_refine_ls_matrix_type full
_refine_ls_number_parameters 157
_refine_ls_number_reflns 2173
_refine_ls_number_restraints 4
_refine_ls_restrained_S_all 1.000
_refine_ls_R_factor_all 0.0190
_refine_ls_R_factor_gt 0.0183
_refine_ls_shift/su_max 0.000
_refine_ls_shift/su_mean 0.000
_refine_ls_structure_factor_coef Fsqd
_refine_ls_weighting_details 'calc w=1/[\s^2^(Fo^2^)+(0.0292P)^2^+0.2300P] where P=(Fo^2^+2Fc^2^)/3'
_refine_ls_weighting_scheme calc
_refine_ls_wR_factor_gt 0.0474
_refine_ls_wR_factor_ref 0.0481
_reflns_number_gt 2119
_reflns_number_total 2173
_reflns_threshold_expression I>2\s(I)
_cod_data_source_file JSSC-2011-184-1339.CIF
_cod_data_source_block b2
_cod_depositor_comments
;
The following automatic conversions were performed:

data item '_symmetry_cell_setting' value 'Orthorhombic' was changed
to 'orthorhombic' in accordance with the built-in table derived from
the CIF Core dictionary named 'cif_core.dic' version 2.4.5 last
updated on 2014-11-21.

Automatic conversion script
Id: cif_fix_values 8369 2020-08-20 11:38:08Z andrius 
;
_cod_original_sg_symbol_Hall 'P 2ac 2ab '
_cod_original_sg_symbol_H-M P2(1)2(1)2(1)
_cod_database_code 1563281

loop_
_symmetry_equiv_pos_as_xyz
'x, y, z'
'-x+1/2, -y, z+1/2'
'-x, y+1/2, -z+1/2'
'x+1/2, -y+1/2, -z'

loop_
_atom_site_label
_atom_site_type_symbol
_atom_site_fract_x
_atom_site_fract_y
_atom_site_fract_z
_atom_site_U_iso_or_equiv
_atom_site_adp_type
_atom_site_occupancy
_atom_site_symmetry_multiplicity
_atom_site_calc_flag
_atom_site_refinement_flags
_atom_site_disorder_assembly
_atom_site_disorder_group
K2 K 0.79819(5) 0.00410(5) 0.11879(2) 0.03174(9) Uani 1 1 d . . .
K1 K 0.37748(5) -0.17009(4) 0.223659(19) 0.02495(8) Uani 1 1 d . . .
O6 O 0.34632(15) 0.37036(13) 0.03969(6) 0.0248(2) Uani 1 1 d D . .
H6 H 0.443(2) 0.342(2) 0.0618(11) 0.030 Uiso 1 1 d D . .
O4 O 0.03064(15) 0.71908(12) 0.17978(6) 0.0224(2) Uani 1 1 d D . .
H4 H -0.028(3) 0.669(2) 0.2142(10) 0.027 Uiso 1 1 d D . .
O5 O 0.30763(14) 0.48342(12) 0.20565(6) 0.0213(2) Uani 1 1 d D . .
H5 H 0.396(2) 0.508(2) 0.1771(10) 0.026 Uiso 1 1 d D . .
O7 O 0.43314(16) 0.11927(14) 0.13511(8) 0.0323(3) Uani 1 1 d . . .
O8 O 0.13884(17) 0.09315(12) 0.18279(7) 0.0278(2) Uani 1 1 d . . .
O3 O -0.11589(18) 0.74641(14) 0.01696(7) 0.0313(2) Uani 1 1 d D . .
H3 H -0.032(3) 0.752(3) -0.0154(11) 0.038 Uiso 1 1 d D . .
C6 C 0.26463(19) 0.16237(17) 0.14084(8) 0.0202(3) Uani 1 1 d . . .
O2 O -0.39252(16) 0.65651(18) 0.11700(7) 0.0409(3) Uani 1 1 d . . .
O1 O -0.2853(2) 0.40285(17) 0.12229(8) 0.0435(3) Uani 1 1 d . . .
C3 C 0.07504(18) 0.60486(15) 0.11645(8) 0.0173(2) Uani 1 1 d . . .
H3A H 0.1817 0.6503 0.0856 0.021 Uiso 1 1 calc R . .
C2 C -0.0910(2) 0.59368(17) 0.05617(8) 0.0203(3) Uani 1 1 d . . .
H2A H -0.0637 0.5110 0.0146 0.024 Uiso 1 1 calc R . .
C5 C 0.2016(2) 0.31458(16) 0.09305(8) 0.0191(3) Uani 1 1 d . . .
H5A H 0.0902 0.2870 0.0600 0.023 Uiso 1 1 calc R . .
C4 C 0.14596(19) 0.44658(15) 0.15492(8) 0.0173(2) Uani 1 1 d . . .
H4A H 0.0457 0.4035 0.1903 0.021 Uiso 1 1 calc R . .
C1 C -0.2722(2) 0.5493(2) 0.10164(9) 0.0278(3) Uani 1 1 d . . .

loop_
_atom_site_aniso_label
_atom_site_aniso_U_11
_atom_site_aniso_U_22
_atom_site_aniso_U_33
_atom_site_aniso_U_23
_atom_site_aniso_U_13
_atom_site_aniso_U_12
K2 0.02289(16) 0.0437(2) 0.02864(16) 0.00017(15) 0.00058(12) 0.00011(17)
K1 0.02198(15) 0.02136(14) 0.03152(15) -0.00297(12) -0.00048(12) -0.00181(12)
O6 0.0265(5) 0.0277(5) 0.0201(5) 0.0027(4) 0.0041(4) 0.0026(4)
O4 0.0220(5) 0.0188(5) 0.0265(5) -0.0035(4) 0.0005(4) -0.0004(4)
O5 0.0172(4) 0.0262(5) 0.0203(5) -0.0018(4) -0.0034(4) 0.0017(4)
O7 0.0235(5) 0.0264(5) 0.0471(7) 0.0067(5) 0.0018(5) 0.0061(4)
O8 0.0283(6) 0.0206(5) 0.0344(6) 0.0040(4) 0.0040(5) -0.0017(4)
O3 0.0300(6) 0.0329(6) 0.0312(6) 0.0145(5) 0.0009(5) 0.0083(5)
C6 0.0230(7) 0.0164(6) 0.0212(6) -0.0030(5) -0.0022(5) 0.0000(5)
O2 0.0195(5) 0.0659(8) 0.0372(6) -0.0126(6) 0.0013(5) 0.0060(6)
O1 0.0338(6) 0.0540(8) 0.0426(7) 0.0164(6) -0.0047(6) -0.0190(6)
C3 0.0150(6) 0.0168(6) 0.0200(6) 0.0012(5) 0.0013(5) 0.0000(5)
C2 0.0191(6) 0.0233(7) 0.0186(6) 0.0023(5) -0.0004(5) 0.0026(5)
C5 0.0187(6) 0.0198(6) 0.0188(6) -0.0007(5) -0.0012(5) 0.0003(6)
C4 0.0149(6) 0.0188(6) 0.0182(6) 0.0013(4) -0.0007(5) -0.0001(5)
C1 0.0171(6) 0.0473(9) 0.0191(6) -0.0018(6) -0.0032(5) -0.0047(6)

loop_
_atom_type_symbol
_atom_type_description
_atom_type_scat_dispersion_real
_atom_type_scat_dispersion_imag
_atom_type_scat_source
C C 0.0033 0.0016 'International Tables Vol C Tables 4.2.6.8 and 6.1.1.4'
H H 0.0000 0.0000 'International Tables Vol C Tables 4.2.6.8 and 6.1.1.4'
O O 0.0106 0.0060 'International Tables Vol C Tables 4.2.6.8 and 6.1.1.4'
K K 0.2009 0.2494 'International Tables Vol C Tables 4.2.6.8 and 6.1.1.4'

loop_
_geom_angle_atom_site_label_1
_geom_angle_atom_site_label_2
_geom_angle_atom_site_label_3
_geom_angle
_geom_angle_site_symmetry_1
_geom_angle_site_symmetry_3
O8 K2 O7 134.07(4) 1_655 .
O8 K2 O3 104.06(4) 1_655 1_645
O7 K2 O3 121.86(4) . 1_645
O8 K2 O6 98.31(3) 1_655 4
O7 K2 O6 94.26(4) . 4
O3 K2 O6 72.95(3) 1_645 4
O8 K2 O5 82.53(3) 1_655 3_645
O7 K2 O5 72.00(3) . 3_645
O3 K2 O5 126.13(3) 1_645 3_645
O6 K2 O5 160.30(3) 4 3_645
O8 K2 O4 66.84(3) 1_655 1_645
O7 K2 O4 137.78(3) . 1_645
O3 K2 O4 58.67(3) 1_645 1_645
O6 K2 O4 121.48(3) 4 1_645
O5 K2 O4 77.08(3) 3_645 1_645
O8 K2 O2 128.57(3) 1_655 1_645
O7 K2 O2 85.18(3) . 1_645
O3 K2 O2 52.47(3) 1_645 1_645
O6 K2 O2 112.24(3) 4 1_645
O5 K2 O2 81.32(3) 3_645 1_645
O4 K2 O2 62.03(3) 1_645 1_645
O8 K2 O1 83.30(3) 1_655 1_655
O7 K2 O1 59.65(3) . 1_655
O3 K2 O1 143.77(3) 1_645 1_655
O6 K2 O1 70.88(3) 4 1_655
O5 K2 O1 89.77(3) 3_645 1_655
O4 K2 O1 148.51(3) 1_645 1_655
O2 K2 O1 144.71(4) 1_645 1_655
O8 K2 O1 83.30(3) 1_655 1_655
O7 K2 O1 59.65(3) . 1_655
O3 K2 O1 143.77(3) 1_645 1_655
O6 K2 O1 70.88(3) 4 1_655
O5 K2 O1 89.77(3) 3_645 1_655
O4 K2 O1 148.51(3) 1_645 1_655
O2 K2 O1 144.71(4) 1_645 1_655
O1 K2 O1 0.00(7) 1_655 1_655
O1 K1 O4 95.93(4) 3_545 1_545
O1 K1 O2 148.18(4) 3_545 1_645
O4 K1 O2 100.97(4) 1_545 1_645
O1 K1 O5 72.88(4) 3_545 3_645
O4 K1 O5 167.58(3) 1_545 3_645
O2 K1 O5 91.44(3) 1_645 3_645
O1 K1 O7 108.89(4) 3_545 .
O4 K1 O7 106.14(3) 1_545 .
O2 K1 O7 92.10(4) 1_645 .
O5 K1 O7 73.48(3) 3_645 .
O1 K1 O8 84.34(4) 3_545 .
O4 K1 O8 70.08(3) 1_545 .
O2 K1 O8 126.76(4) 1_645 .
O5 K1 O8 102.78(3) 3_645 .
O7 K1 O8 46.49(3) . .
O1 K1 O5 105.99(4) 3_545 1_545
O4 K1 O5 59.32(3) 1_545 1_545
O2 K1 O5 61.98(4) 1_645 1_545
O5 K1 O5 128.17(3) 3_645 1_545
O7 K1 O5 143.50(3) . 1_545
O8 K1 O5 128.97(3) . 1_545
O1 K1 O7 62.98(4) 3_545 3_645
O4 K1 O7 112.70(3) 1_545 3_645
O2 K1 O7 85.57(4) 1_645 3_645
O5 K1 O7 67.51(3) 3_645 3_645
O7 K1 O7 140.83(3) . 3_645
O8 K1 O7 147.28(3) . 3_645
O5 K1 O7 66.85(3) 1_545 3_645
C6 K1 O7 152.89(3) . 3_645
C5 O6 K2 126.61(8) . 4_455
C5 O6 H6 104.2(14) . .
K2 O6 H6 128.3(13) 4_455 .
C3 O4 K1 102.35(7) . 1_565
C3 O4 K2 113.22(7) . 1_465
K1 O4 K2 108.23(3) 1_565 1_465
C3 O4 H4 106.1(13) . .
K1 O4 H4 117.0(13) 1_565 .
K2 O4 H4 109.9(14) 1_465 .
C4 O5 K1 140.09(8) . 3_655
C4 O5 K1 113.48(7) . 1_565
K1 O5 K1 105.54(3) 3_655 1_565
C4 O5 K2 111.39(7) . 3_655
K1 O5 K2 80.26(2) 3_655 3_655
K1 O5 K2 83.64(3) 1_565 3_655
C4 O5 H5 109.7(13) . .
K1 O5 H5 74.6(13) 3_655 .
K1 O5 H5 71.4(14) 1_565 .
K2 O5 H5 137.8(13) 3_655 .
C6 O7 K2 176.21(10) . .
C6 O7 K1 94.06(9) . .
K2 O7 K1 83.53(3) . .
C6 O7 K1 101.05(9) . 3_655
K2 O7 K1 82.23(3) . 3_655
K1 O7 K1 98.84(4) . 3_655
C6 O8 K2 122.67(9) . 1_455
C6 O8 K1 93.20(9) . .
K2 O8 K1 114.12(4) 1_455 .
C2 O3 K2 116.15(8) . 1_465
C2 O3 H3 104.9(17) . .
K2 O3 H3 121.1(17) 1_465 .
O7 C6 O8 125.85(14) . .
O7 C6 C5 118.07(12) . .
O8 C6 C5 116.07(12) . .
O7 C6 K1 62.79(8) . .
O8 C6 K1 63.39(8) . .
C5 C6 K1 174.19(9) . .
C1 O2 K1 152.48(11) . 1_465
C1 O2 K2 110.70(10) . 1_465
K1 O2 K2 77.04(4) 1_465 1_465
C1 O1 K1 119.16(11) . 3
C1 O1 K2 158.17(11) . 1_455
K1 O1 K2 80.57(3) 3 1_455
O4 C3 C2 109.42(11) . .
O4 C3 C4 109.87(11) . .
C2 C3 C4 117.39(11) . .
O4 C3 H3A 106.5 . .
C2 C3 H3A 106.5 . .
C4 C3 H3A 106.5 . .
O3 C2 C1 109.08(12) . .
O3 C2 C3 109.13(12) . .
C1 C2 C3 110.33(10) . .
O3 C2 H2A 109.4 . .
C1 C2 H2A 109.4 . .
C3 C2 H2A 109.4 . .
O6 C5 C4 110.79(11) . .
O6 C5 C6 111.40(11) . .
C4 C5 C6 108.80(10) . .
O6 C5 H5A 108.6 . .
C4 C5 H5A 108.6 . .
C6 C5 H5A 108.6 . .
O5 C4 C3 108.21(10) . .
O5 C4 C5 108.80(10) . .
C3 C4 C5 114.94(11) . .
O5 C4 H4A 108.2 . .
C3 C4 H4A 108.2 . .
C5 C4 H4A 108.2 . .
O2 C1 O1 125.19(16) . .
O2 C1 C2 119.80(15) . .
O1 C1 C2 115.00(14) . .

loop_
_geom_bond_atom_site_label_1
_geom_bond_atom_site_label_2
_geom_bond_distance
_geom_bond_site_symmetry_2
K2 O8 2.7235(12) 1_655
K2 O7 2.7618(12) .
K2 O3 2.7647(13) 1_645
K2 O6 2.7994(11) 4
K2 O5 2.9568(10) 3_645
K2 O4 3.0373(11) 1_645
K2 O2 3.1719(15) 1_645
K2 O1 3.3467(15) 1_655
K2 O1 3.3467(15) 1_655
K1 O1 2.6583(13) 3_545
K1 O4 2.7115(11) 1_545
K1 O2 2.7753(12) 1_645
K1 O5 2.8071(10) 3_645
K1 O7 2.8183(11) .
K1 O8 2.8308(11) .
K1 O5 2.9192(11) 1_545
K1 C6 3.1611(15) .
K1 O7 3.1773(13) 3_645
K1 C3 3.3261(13) 1_545
K1 C1 3.4514(16) 3_545
O6 C5 1.4182(17) .
O6 K2 2.7994(11) 4_455
O6 H6 0.808(15) .
O4 C3 1.4317(16) .
O4 K1 2.7115(11) 1_565
O4 K2 3.0373(11) 1_465
O4 H4 0.809(14) .
O5 C4 1.4416(16) .
O5 K1 2.8071(10) 3_655
O5 K1 2.9192(10) 1_565
O5 K2 2.9568(10) 3_655
O5 H5 0.802(15) .
O7 C6 1.2462(19) .
O7 K1 3.1773(13) 3_655
O8 C6 1.2579(17) .
O8 K2 2.7235(12) 1_455
O3 C2 1.4246(17) .
O3 K2 2.7647(13) 1_465
O3 H3 0.794(15) .
C6 C5 1.5439(19) .
O2 C1 1.253(2) .
O2 K1 2.7753(12) 1_465
O2 K2 3.1719(15) 1_465
O1 C1 1.259(2) .
O1 K1 2.6583(13) 3
O1 K2 3.3467(15) 1_455
C3 C2 1.5317(18) .
C3 C4 1.5337(18) .
C3 K1 3.3261(13) 1_565
C3 H3A 0.9800 .
C2 C1 1.523(2) .
C2 H2A 0.9800 .
C5 C4 1.5351(18) .
C5 H5A 0.9800 .
C4 H4A 0.9800 .
C1 K1 3.4514(16) 3

loop_
_geom_hbond_atom_site_label_D
_geom_hbond_atom_site_label_H
_geom_hbond_atom_site_label_A
_geom_hbond_distance_DH
_geom_hbond_distance_HA
_geom_hbond_distance_DA
_geom_hbond_angle_DHA
_geom_hbond_site_symmetry_A
O6 H6 O7 0.808(15) 2.194(19) 2.6622(15) 117.2(17) .
O6 H6 O1 0.808(15) 2.214(17) 2.9413(18) 150(2) 1_655
O5 H5 O2 0.802(15) 2.169(16) 2.9345(16) 159.7(18) 1_655
O5 H5 O1 0.802(15) 2.574(17) 3.2486(18) 142.8(17) 1_655
O3 H3 O2 0.794(15) 2.068(17) 2.8075(17) 155(2) 4_565
C3 H3A O3 0.98 2.36 3.3147(17) 165.3 4_565
C4 H4A O1 0.98 2.59 3.1138(19) 113.7 .

loop_
_geom_torsion_atom_site_label_1
_geom_torsion_atom_site_label_2
_geom_torsion_atom_site_label_3
_geom_torsion_atom_site_label_4
_geom_torsion
_geom_torsion_site_symmetry_1
_geom_torsion_site_symmetry_2
_geom_torsion_site_symmetry_3
_geom_torsion_site_symmetry_4
O8 K2 O7 K1 -109.26(4) 1_655 . . .
O3 K2 O7 K1 72.29(4) 1_645 . . .
O6 K2 O7 K1 144.85(3) 4 . . .
O5 K2 O7 K1 -49.58(3) 3_645 . . .
O4 K2 O7 K1 -4.65(6) 1_645 . . .
O2 K2 O7 K1 32.85(3) 1_645 . . .
O1 K2 O7 K1 -150.26(5) 1_655 . . .
O1 K2 O7 K1 -150.26(5) 1_655 . . .
K1 K2 O7 K1 -99.88(3) 3_655 . . .
K1 K2 O7 K1 -59.95(7) 1_655 . . .
O8 K2 O7 K1 -9.38(6) 1_655 . . 3_655
O3 K2 O7 K1 172.17(3) 1_645 . . 3_655
O6 K2 O7 K1 -115.27(3) 4 . . 3_655
O5 K2 O7 K1 50.30(3) 3_645 . . 3_655
O4 K2 O7 K1 95.23(5) 1_645 . . 3_655
O2 K2 O7 K1 132.73(3) 1_645 . . 3_655
O1 K2 O7 K1 -50.38(3) 1_655 . . 3_655
O1 K2 O7 K1 -50.38(3) 1_655 . . 3_655
K1 K2 O7 K1 99.88(3) . . . 3_655
K1 K2 O7 K1 39.93(6) 1_655 . . 3_655
O1 K1 O7 C6 -65.44(9) 3_545 . . .
O4 K1 O7 C6 36.84(9) 1_545 . . .
O2 K1 O7 C6 138.89(9) 1_645 . . .
O5 K1 O7 C6 -130.23(9) 3_645 . . .
O8 K1 O7 C6 -3.38(8) . . . .
O5 K1 O7 C6 96.70(10) 1_545 . . .
O7 K1 O7 C6 -135.55(8) 3_645 . . .
C3 K1 O7 C6 62.79(9) 1_545 . . .
C1 K1 O7 C6 -65.23(9) 3_545 . . .
O1 K1 O7 K2 117.49(4) 3_545 . . .
O4 K1 O7 K2 -140.23(3) 1_545 . . .
O2 K1 O7 K2 -38.18(4) 1_645 . . .
O5 K1 O7 K2 52.70(3) 3_645 . . .
O8 K1 O7 K2 179.55(6) . . . .
O5 K1 O7 K2 -80.37(6) 1_545 . . .
C6 K1 O7 K2 -177.07(10) . . . .
O7 K1 O7 K2 47.38(5) 3_645 . . .
C3 K1 O7 K2 -114.28(3) 1_545 . . .
C1 K1 O7 K2 117.70(3) 3_545 . . .
O1 K1 O7 K1 36.42(5) 3_545 . . 3_655
O4 K1 O7 K1 138.70(3) 1_545 . . 3_655
O2 K1 O7 K1 -119.25(4) 1_645 . . 3_655
O5 K1 O7 K1 -28.36(3) 3_645 . . 3_655
O8 K1 O7 K1 98.49(5) . . . 3_655
O5 K1 O7 K1 -161.43(4) 1_545 . . 3_655
C6 K1 O7 K1 101.86(9) . . . 3_655
O7 K1 O7 K1 -33.69(4) 3_645 . . 3_655
C3 K1 O7 K1 164.65(3) 1_545 . . 3_655
C1 K1 O7 K1 36.63(3) 3_545 . . 3_655
K2 K1 O7 K1 -81.07(3) . . . 3_655
O1 K1 O8 C6 126.21(9) 3_545 . . .
O4 K1 O8 C6 -135.38(9) 1_545 . . .
O2 K1 O8 C6 -46.41(9) 1_645 . . .
O5 K1 O8 C6 55.22(8) 3_645 . . .
O7 K1 O8 C6 3.34(8) . . . .
O5 K1 O8 C6 -127.79(8) 1_545 . . .
O7 K1 O8 C6 123.34(8) 3_645 . . .
C3 K1 O8 C6 -115.45(8) 1_545 . . .
C1 K1 O8 C6 113.79(9) 3_545 . . .
K2 K1 O8 C6 3.67(8) . . . .
O1 K1 O8 K2 -105.67(5) 3_545 . . 1_455
O4 K1 O8 K2 -7.26(4) 1_545 . . 1_455
O2 K1 O8 K2 81.71(6) 1_645 . . 1_455
O5 K1 O8 K2 -176.66(4) 3_645 . . 1_455
O7 K1 O8 K2 131.47(6) . . . 1_455
O5 K1 O8 K2 0.34(6) 1_545 . . 1_455
C6 K1 O8 K2 128.12(10) . . . 1_455
O7 K1 O8 K2 -108.53(6) 3_645 . . 1_455
C3 K1 O8 K2 12.67(4) 1_545 . . 1_455
C1 K1 O8 K2 -118.08(5) 3_545 . . 1_455
K2 K1 O8 K2 131.80(4) . . . 1_455
K1 O7 C6 O8 6.81(16) . . . .
K1 O7 C6 O8 -93.02(14) 3_655 . . .
K1 O7 C6 C5 -173.51(10) . . . .
K1 O7 C6 C5 86.65(11) 3_655 . . .
K1 O7 C6 K1 -99.84(5) 3_655 . . .
K2 O8 C6 O7 -128.24(13) 1_455 . . .
K1 O8 C6 O7 -6.78(15) . . . .
K2 O8 C6 C5 52.08(15) 1_455 . . .
K1 O8 C6 C5 173.55(10) . . . .
K1 O4 C3 C2 -151.53(8) 1_565 . . .
K2 O4 C3 C2 -35.27(12) 1_465 . . .
K1 O4 C3 C4 78.22(10) 1_565 . . .
K2 O4 C3 C4 -165.51(8) 1_465 . . .
K2 O3 C2 C1 59.22(12) 1_465 . . .
K2 O3 C2 C3 -61.38(12) 1_465 . . .
O4 C3 C2 O3 63.51(14) . . . .
C4 C3 C2 O3 -170.44(11) . . . .
O4 C3 C2 C1 -56.33(15) . . . .
C4 C3 C2 C1 69.72(16) . . . .
K1 C3 C2 C1 -104.67(17) 1_565 . . .
K2 O6 C5 C4 -97.49(11) 4_455 . . .
K2 O6 C5 C6 141.25(9) 4_455 . . .
O7 C6 C5 O6 8.02(17) . . . .
O8 C6 C5 O6 -172.27(11) . . . .
O7 C6 C5 C4 -114.40(14) . . . .
O8 C6 C5 C4 65.31(15) . . . .
K1 O5 C4 C3 -159.68(9) 3_655 . . .
K1 O5 C4 C3 7.34(12) 1_565 . . .
K2 O5 C4 C3 99.65(10) 3_655 . . .
K1 O5 C4 C5 -34.16(16) 3_655 . . .
K1 O5 C4 C5 132.86(8) 1_565 . . .
K2 O5 C4 C5 -134.83(8) 3_655 . . .
O4 C3 C4 O5 -57.23(13) . . . .
C2 C3 C4 O5 176.94(10) . . . .
O4 C3 C4 C5 -179.05(11) . . . .
C2 C3 C4 C5 55.12(15) . . . .
O6 C5 C4 O5 -62.83(13) . . . .
C6 C5 C4 O5 59.95(13) . . . .
O6 C5 C4 C3 58.66(14) . . . .
C6 C5 C4 C3 -178.56(11) . . . .
K1 O2 C1 O1 53.4(3) 1_465 . . .
K2 O2 C1 O1 155.37(13) 1_465 . . .
K1 O2 C1 C2 -125.1(2) 1_465 . . .
K2 O2 C1 C2 -23.19(15) 1_465 . . .
K1 O1 C1 O2 -48.3(2) 3 . . .
K2 O1 C1 O2 159.0(2) 1_455 . . .
K1 O1 C1 C2 130.33(11) 3 . . .
K2 O1 C1 C2 -22.3(4) 1_455 . . .
O3 C2 C1 O2 -17.32(18) . . . .
C3 C2 C1 O2 102.55(15) . . . .
O3 C2 C1 O1 163.98(13) . . . .
C3 C2 C1 O1 -76.15(16) . . . .
